data_4078269
loop_
_publ_author_name
'Zhu, Di'
'Korobkov, Ilia'
'Budzelaar, Peter H. M.'

_publ_section_title
;
 Radical Mechanisms in the Reaction of Organic Halides with
 Diiminepyridine Cobalt Complexes
;
_journal_issue 10
_journal_name_full Organometallics
_journal_page_first 3958
_journal_paper_doi 10.1021/om300182c
_journal_volume 31
_journal_year 2012
_chemical_formula_moiety 'C37 H53 Cl0.06 Co I0.94 N3'
_chemical_formula_sum 'C37 H53 Cl0.06 Co I0.94 N3'
_chemical_formula_weight 720.17
_chemical_name_systematic
; 
 ? 
;
_chemical_properties_physical 'air-sensitive, moisture-sensitive'
_space_group_IT_number 14
_symmetry_cell_setting monoclinic
_symmetry_Int_Tables_number 14
_symmetry_space_group_name_Hall '-P 2yn'
_symmetry_space_group_name_H-M 'P 1 21/n 1'
_atom_sites_solution_hydrogens geom
_atom_sites_solution_primary direct
_atom_sites_solution_secondary difmap
_audit_creation_method SHELXL-97
_cell_angle_alpha 90.00
_cell_angle_beta 101.567(9)
_cell_angle_gamma 90.00
_cell_formula_units_Z 4
_cell_length_a 13.586(5)
_cell_length_b 16.687(7)
_cell_length_c 16.630(6)
_cell_measurement_reflns_used 9940
_cell_measurement_temperature 293(2)
_cell_measurement_theta_max 30.003
_cell_measurement_theta_min 2.441
_cell_volume 3694(2)
_computing_cell_refinement 'APEX2 software suite'
_computing_data_collection 'APEX2 software suite'
_computing_data_reduction 'APEX2 software suite'
_computing_structure_refinement 'SHELXL-97 (Sheldrick, 1997)'
_computing_structure_solution 'SHELXS-97 (Sheldrick, 1990)'
_diffrn_ambient_temperature 293(2)
_diffrn_measured_fraction_theta_full 0.999
_diffrn_measured_fraction_theta_max 0.999
_diffrn_measurement_device_type 'Bruker D8 3-circle/APEX-II CCD'
_diffrn_measurement_method 'area detector \f and \w scan'
_diffrn_radiation_monochromator graphite
_diffrn_radiation_probe x-ray
_diffrn_radiation_type MoK\a
_diffrn_radiation_wavelength 0.71073
_diffrn_reflns_av_R_equivalents 0.0200
_diffrn_reflns_av_sigmaI/netI 0.0158
_diffrn_reflns_limit_h_max 16
_diffrn_reflns_limit_h_min -16
_diffrn_reflns_limit_k_max 20
_diffrn_reflns_limit_k_min -20
_diffrn_reflns_limit_l_max 20
_diffrn_reflns_limit_l_min -20
_diffrn_reflns_number 26916
_diffrn_reflns_theta_full 25.50
_diffrn_reflns_theta_max 25.50
_diffrn_reflns_theta_min 1.77
_diffrn_source 'rotating-anode X-ray tube'
_exptl_absorpt_coefficient_mu 1.282
_exptl_absorpt_correction_T_max 0.9703
_exptl_absorpt_correction_T_min 0.8028
_exptl_absorpt_correction_type multi-scan
_exptl_absorpt_process_details SADABS
_exptl_crystal_colour brown
_exptl_crystal_density_diffrn 1.295
_exptl_crystal_density_method 'not measured'
_exptl_crystal_description 'irregular fragment'
_exptl_crystal_F_000 1495
_exptl_crystal_recrystallization_method toluene
_exptl_crystal_size_max 0.60
_exptl_crystal_size_mid 0.40
_exptl_crystal_size_min 0.30
_refine_diff_density_max 0.947
_refine_diff_density_min -0.765
_refine_diff_density_rms 0.142
_refine_ls_extinction_method none
_refine_ls_goodness_of_fit_ref 1.159
_refine_ls_hydrogen_treatment constr
_refine_ls_matrix_type full
_refine_ls_number_parameters 395
_refine_ls_number_reflns 6870
_refine_ls_number_restraints 0
_refine_ls_restrained_S_all 1.159
_refine_ls_R_factor_all 0.0494
_refine_ls_R_factor_gt 0.0408
_refine_ls_shift/su_max 0.002
_refine_ls_shift/su_mean 0.000
_refine_ls_structure_factor_coef Fsqd
_refine_ls_weighting_details 'calc w=1/[\s^2^(Fo^2^)+(0.0809P)^2^+2.6552P] where P=(Fo^2^+2Fc^2^)/3'
_refine_ls_weighting_scheme calc
_refine_ls_wR_factor_gt 0.1263
_refine_ls_wR_factor_ref 0.1427
_reflns_number_gt 5955
_reflns_number_total 6870
_reflns_threshold_expression >2sigma(I)
_cod_data_source_file om300182c_si_001.cif
_cod_data_source_block 4d
_cod_original_sg_symbol_H-M 'P 21/n'
_cod_database_code 4078269

loop_
_symmetry_equiv_pos_as_xyz
'x, y, z'
'-x+1/2, y+1/2, -z+1/2'
'-x, -y, -z'
'x-1/2, -y-1/2, z-1/2'

loop_
_atom_site_label
_atom_site_type_symbol
_atom_site_fract_x
_atom_site_fract_y
_atom_site_fract_z
_atom_site_U_iso_or_equiv
_atom_site_adp_type
_atom_site_occupancy
_atom_site_symmetry_multiplicity
_atom_site_calc_flag
_atom_site_refinement_flags
_atom_site_disorder_assembly
_atom_site_disorder_group
I1 I 0.69373(2) 0.098416(16) 0.63821(3) 0.06179(16) Uani 0.933(2) 1 d P A 1
Cl1 Cl 0.7120(13) 0.1113(9) 0.6818(17) 0.06179(16) Uani 0.067(2) 1 d P A 2
Co Co 0.60862(3) 0.22510(3) 0.67018(3) 0.04583(15) Uani 1 1 d . . .
N1 N 0.7197(2) 0.29905(17) 0.66832(17) 0.0476(6) Uani 1 1 d . A .
N2 N 0.5439(2) 0.31692(17) 0.68545(18) 0.0489(6) Uani 1 1 d . A .
N3 N 0.4810(2) 0.18169(17) 0.68032(17) 0.0484(6) Uani 1 1 d . A .
C1 C 0.4122(2) 0.2354(2) 0.6901(2) 0.0506(8) Uani 1 1 d . . .
C2 C 0.4472(2) 0.3157(2) 0.6898(2) 0.0493(7) Uani 1 1 d . A .
C3 C 0.3908(3) 0.3932(2) 0.6933(3) 0.0565(9) Uani 1 1 d . . .
H3 H 0.3372 0.3817 0.7232 0.068 Uiso 1 1 calc R A .
C4 C 0.4598(3) 0.4560(2) 0.7443(3) 0.0600(9) Uani 1 1 d . A .
H4 H 0.4318 0.5084 0.7255 0.072 Uiso 1 1 calc R . .
C5 C 0.5641(3) 0.4540(2) 0.7259(3) 0.0581(9) Uani 1 1 d . . .
H5 H 0.6040 0.4997 0.7346 0.070 Uiso 1 1 calc R A .
C6 C 0.6001(3) 0.3875(2) 0.6974(2) 0.0492(7) Uani 1 1 d . A .
C7 C 0.7004(2) 0.3735(2) 0.6812(2) 0.0487(7) Uani 1 1 d . . .
C8 C 0.3099(3) 0.2126(3) 0.7051(3) 0.0636(10) Uani 1 1 d . A .
H81 H 0.2699 0.1912 0.6555 0.095 Uiso 1 1 calc R . .
H82 H 0.2775 0.2591 0.7216 0.095 Uiso 1 1 calc R . .
H83 H 0.3171 0.1728 0.7476 0.095 Uiso 1 1 calc R . .
C9 C 0.7717(3) 0.4413(2) 0.6813(3) 0.0704(11) Uani 1 1 d . A .
H91 H 0.8208 0.4270 0.6496 0.106 Uiso 1 1 calc R . .
H92 H 0.8049 0.4527 0.7367 0.106 Uiso 1 1 calc R . .
H93 H 0.7354 0.4878 0.6579 0.106 Uiso 1 1 calc R . .
C31 C 0.8174(3) 0.2796(2) 0.6528(2) 0.0511(8) Uani 1 1 d . . .
C32 C 0.8306(3) 0.2788(2) 0.5715(3) 0.0609(9) Uani 1 1 d . A .
C33 C 0.9265(4) 0.2608(3) 0.5586(4) 0.0819(13) Uani 1 1 d . . .
H33 H 0.9378 0.2604 0.5052 0.098 Uiso 1 1 calc R A .
C34 C 1.0035(4) 0.2440(3) 0.6218(4) 0.0880(15) Uani 1 1 d . A .
H34 H 1.0668 0.2326 0.6115 0.106 Uiso 1 1 calc R . .
C35 C 0.9883(3) 0.2437(3) 0.7005(4) 0.0831(14) Uani 1 1 d . . .
H35 H 1.0417 0.2316 0.7432 0.100 Uiso 1 1 calc R A .
C36 C 0.8947(3) 0.2610(3) 0.7182(3) 0.0656(10) Uani 1 1 d . A .
C37 C 0.7423(5) 0.2957(4) 0.5023(3) 0.0938(16) Uani 1 1 d . . .
H371 H 0.6824 0.2749 0.5184 0.113 Uiso 1 1 calc R A .
H372 H 0.7345 0.3533 0.4974 0.113 Uiso 1 1 calc R . .
C38 C 0.8779(5) 0.2615(4) 0.8048(3) 0.0997(18) Uani 1 1 d . . .
H381 H 0.8939 0.3147 0.8270 0.120 Uiso 1 1 calc R A .
H382 H 0.8068 0.2529 0.8026 0.120 Uiso 1 1 calc R . .
C39 C 0.7452(7) 0.2641(7) 0.4218(5) 0.167(4) Uani 1 1 d . A .
H391 H 0.7963 0.2914 0.4000 0.250 Uiso 1 1 calc R . .
H392 H 0.6812 0.2721 0.3860 0.250 Uiso 1 1 calc R . .
H393 H 0.7601 0.2079 0.4260 0.250 Uiso 1 1 calc R . .
C40 C 0.9320(10) 0.2053(8) 0.8613(7) 0.218(6) Uani 1 1 d . A .
H401 H 1.0018 0.2066 0.8582 0.328 Uiso 1 1 calc R . .
H402 H 0.9058 0.1525 0.8479 0.328 Uiso 1 1 calc R . .
H403 H 0.9249 0.2189 0.9159 0.328 Uiso 1 1 calc R . .
C41 C 0.4571(3) 0.09783(19) 0.6831(2) 0.0496(8) Uani 1 1 d . . .
C42 C 0.4768(3) 0.0587(2) 0.7586(2) 0.0581(9) Uani 1 1 d . A .
C43 C 0.4556(3) -0.0231(3) 0.7592(3) 0.0680(10) Uani 1 1 d . . .
H43 H 0.4672 -0.0508 0.8087 0.082 Uiso 1 1 calc R A .
C44 C 0.4178(3) -0.0634(3) 0.6878(3) 0.0731(12) Uani 1 1 d . A .
H44 H 0.4039 -0.1178 0.6896 0.088 Uiso 1 1 calc R . .
C45 C 0.4004(3) -0.0245(3) 0.6142(3) 0.0696(11) Uani 1 1 d . . .
H45 H 0.3755 -0.0528 0.5662 0.084 Uiso 1 1 calc R A .
C46 C 0.4197(3) 0.0571(2) 0.6103(2) 0.0577(9) Uani 1 1 d . A .
C47 C 0.4007(4) 0.0981(3) 0.5271(3) 0.0785(13) Uani 1 1 d . . .
H471 H 0.4362 0.1488 0.5323 0.094 Uiso 1 1 calc R A .
H472 H 0.4283 0.0651 0.4890 0.094 Uiso 1 1 calc R . .
C48 C 0.5230(5) 0.1039(3) 0.8362(3) 0.0902(16) Uani 1 1 d . . .
H481 H 0.5927 0.1146 0.8343 0.108 Uiso 1 1 calc R A .
H482 H 0.4893 0.1553 0.8346 0.108 Uiso 1 1 calc R . .
C49 C 0.5206(6) 0.0667(6) 0.9154(4) 0.131(3) Uani 1 1 d . A .
H491 H 0.5657 0.0218 0.9238 0.196 Uiso 1 1 calc R . .
H492 H 0.4537 0.0487 0.9160 0.196 Uiso 1 1 calc R . .
H493 H 0.5410 0.1051 0.9585 0.196 Uiso 1 1 calc R . .
C50 C 0.2910(5) 0.1133(4) 0.4918(4) 0.0976(17) Uani 1 1 d . A .
H501 H 0.2839 0.1335 0.4369 0.146 Uiso 1 1 calc R . .
H502 H 0.2654 0.1520 0.5251 0.146 Uiso 1 1 calc R . .
H503 H 0.2541 0.0642 0.4910 0.146 Uiso 1 1 calc R . .
C51 C 0.4617(3) 0.4530(3) 0.8387(3) 0.0707(11) Uani 1 1 d . . .
C52 C 0.3574(4) 0.4730(5) 0.8545(4) 0.111(2) Uani 1 1 d . A .
H521 H 0.3384 0.5258 0.8340 0.166 Uiso 1 1 calc R . .
H522 H 0.3588 0.4712 0.9124 0.166 Uiso 1 1 calc R . .
H523 H 0.3096 0.4347 0.8269 0.166 Uiso 1 1 calc R . .
C53 C 0.4958(5) 0.3732(4) 0.8754(3) 0.0896(15) Uani 1 1 d . A .
H531 H 0.5605 0.3606 0.8638 0.134 Uiso 1 1 calc R . .
H532 H 0.4483 0.3327 0.8523 0.134 Uiso 1 1 calc R . .
H533 H 0.5006 0.3753 0.9338 0.134 Uiso 1 1 calc R . .
C54 C 0.5357(5) 0.5171(4) 0.8824(4) 0.0992(18) Uani 1 1 d . A .
H541 H 0.6026 0.5041 0.8761 0.149 Uiso 1 1 calc R . .
H542 H 0.5333 0.5184 0.9396 0.149 Uiso 1 1 calc R . .
H543 H 0.5171 0.5686 0.8584 0.149 Uiso 1 1 calc R . .
C61 C 0.3376(3) 0.4249(3) 0.6054(3) 0.0753(12) Uani 1 1 d . A .
C62 C 0.4115(4) 0.4545(4) 0.5546(3) 0.0961(17) Uani 1 1 d . . .
H621 H 0.4540 0.4111 0.5450 0.144 Uiso 1 1 calc R A .
H622 H 0.4520 0.4965 0.5838 0.144 Uiso 1 1 calc R . .
H623 H 0.3753 0.4748 0.5031 0.144 Uiso 1 1 calc R . .
C63 C 0.2665(5) 0.4930(4) 0.6159(4) 0.114(2) Uani 1 1 d . . .
H631 H 0.2331 0.5120 0.5629 0.171 Uiso 1 1 calc R A .
H632 H 0.3041 0.5360 0.6458 0.171 Uiso 1 1 calc R . .
H633 H 0.2174 0.4740 0.6457 0.171 Uiso 1 1 calc R . .
C64 C 0.2739(5) 0.3566(4) 0.5568(4) 0.107(2) Uani 1 1 d . . .
H641 H 0.3164 0.3116 0.5523 0.161 Uiso 1 1 calc R A .
H642 H 0.2437 0.3754 0.5030 0.161 Uiso 1 1 calc R . .
H643 H 0.2222 0.3406 0.5853 0.161 Uiso 1 1 calc R . .

loop_
_atom_site_aniso_label
_atom_site_aniso_U_11
_atom_site_aniso_U_22
_atom_site_aniso_U_33
_atom_site_aniso_U_23
_atom_site_aniso_U_13
_atom_site_aniso_U_12
I1 0.05298(19) 0.04103(18) 0.0957(3) -0.00490(13) 0.02537(17) 0.00604(10)
Cl1 0.05298(19) 0.04103(18) 0.0957(3) -0.00490(13) 0.02537(17) 0.00604(10)
Co 0.0376(2) 0.0401(3) 0.0625(3) -0.00469(18) 0.01658(19) -0.00047(17)
N1 0.0405(13) 0.0471(15) 0.0587(15) -0.0088(12) 0.0185(12) -0.0034(11)
N2 0.0416(14) 0.0410(14) 0.0667(16) -0.0018(12) 0.0173(12) -0.0022(11)
N3 0.0395(13) 0.0439(14) 0.0640(16) -0.0031(12) 0.0156(12) -0.0046(11)
C1 0.0382(16) 0.0531(19) 0.0624(19) -0.0010(15) 0.0145(14) -0.0034(14)
C2 0.0383(16) 0.0469(17) 0.0660(19) -0.0014(15) 0.0186(14) 0.0009(13)
C3 0.0453(18) 0.0513(19) 0.078(2) 0.0034(16) 0.0245(17) 0.0057(15)
C4 0.057(2) 0.0424(17) 0.089(3) -0.0008(17) 0.0339(19) 0.0061(15)
C5 0.056(2) 0.0405(17) 0.087(2) -0.0043(16) 0.0358(19) -0.0030(15)
C6 0.0426(17) 0.0432(16) 0.067(2) -0.0031(14) 0.0221(15) -0.0044(13)
C7 0.0421(16) 0.0447(17) 0.0638(19) -0.0073(15) 0.0215(14) -0.0044(14)
C8 0.0455(19) 0.064(2) 0.086(3) -0.0016(19) 0.0248(18) -0.0064(17)
C9 0.061(2) 0.052(2) 0.109(3) -0.017(2) 0.042(2) -0.0144(18)
C31 0.0417(17) 0.0465(18) 0.069(2) -0.0112(15) 0.0199(15) -0.0033(13)
C32 0.060(2) 0.054(2) 0.076(2) -0.0051(17) 0.0318(19) 0.0023(17)
C33 0.077(3) 0.078(3) 0.104(3) -0.007(3) 0.052(3) 0.003(2)
C34 0.050(2) 0.087(3) 0.137(5) -0.024(3) 0.040(3) 0.000(2)
C35 0.044(2) 0.086(3) 0.114(4) -0.029(3) 0.003(2) 0.004(2)
C36 0.047(2) 0.068(2) 0.080(3) -0.019(2) 0.0106(18) 0.0009(17)
C37 0.108(4) 0.108(4) 0.071(3) 0.011(3) 0.029(3) 0.032(3)
C38 0.092(4) 0.128(5) 0.072(3) -0.011(3) -0.002(3) 0.016(3)
C39 0.145(7) 0.227(11) 0.113(5) -0.070(6) -0.012(5) 0.045(7)
C40 0.272(15) 0.245(14) 0.167(8) 0.098(9) 0.112(9) 0.110(12)
C41 0.0427(17) 0.0436(18) 0.065(2) -0.0034(14) 0.0158(15) -0.0025(13)
C42 0.0509(19) 0.056(2) 0.068(2) 0.0025(17) 0.0135(16) -0.0060(16)
C43 0.058(2) 0.059(2) 0.088(3) 0.017(2) 0.016(2) 0.0012(18)
C44 0.061(2) 0.046(2) 0.115(4) -0.004(2) 0.025(2) -0.0064(18)
C45 0.062(2) 0.059(2) 0.089(3) -0.018(2) 0.017(2) -0.0127(19)
C46 0.0500(19) 0.055(2) 0.069(2) -0.0067(17) 0.0126(16) -0.0074(16)
C47 0.078(3) 0.090(3) 0.066(2) -0.003(2) 0.011(2) -0.025(2)
C48 0.111(4) 0.091(4) 0.065(3) 0.005(2) 0.009(3) -0.028(3)
C49 0.113(5) 0.191(8) 0.085(4) -0.005(4) 0.012(4) -0.025(5)
C50 0.091(4) 0.115(4) 0.081(3) 0.011(3) 0.004(3) 0.006(3)
C51 0.067(2) 0.070(3) 0.085(3) -0.018(2) 0.040(2) -0.009(2)
C52 0.084(3) 0.142(6) 0.124(4) -0.033(4) 0.063(3) 0.004(3)
C53 0.107(4) 0.090(3) 0.078(3) -0.001(3) 0.031(3) -0.021(3)
C54 0.116(4) 0.091(4) 0.103(4) -0.035(3) 0.050(3) -0.032(3)
C61 0.055(2) 0.082(3) 0.089(3) 0.022(2) 0.015(2) 0.017(2)
C62 0.084(3) 0.121(5) 0.086(3) 0.033(3) 0.024(3) 0.006(3)
C63 0.094(4) 0.114(5) 0.135(5) 0.039(4) 0.028(4) 0.053(4)
C64 0.088(4) 0.110(5) 0.107(4) 0.019(3) -0.020(3) -0.008(3)

loop_
_atom_type_symbol
_atom_type_description
_atom_type_scat_dispersion_real
_atom_type_scat_dispersion_imag
_atom_type_scat_source
C C 0.0033 0.0016 'International Tables Vol C Tables 4.2.6.8 and 6.1.1.4'
H H 0.0000 0.0000 'International Tables Vol C Tables 4.2.6.8 and 6.1.1.4'
N N 0.0061 0.0033 'International Tables Vol C Tables 4.2.6.8 and 6.1.1.4'
Cl Cl 0.1484 0.1585 'International Tables Vol C Tables 4.2.6.8 and 6.1.1.4'
Co Co 0.3494 0.9721 'International Tables Vol C Tables 4.2.6.8 and 6.1.1.4'
I I -0.4742 1.8119 'International Tables Vol C Tables 4.2.6.8 and 6.1.1.4'

loop_
_geom_angle_atom_site_label_1
_geom_angle_atom_site_label_2
_geom_angle_atom_site_label_3
_geom_angle
N2 Co N3 80.44(12)
N2 Co N1 82.31(12)
N3 Co N1 162.66(12)
N2 Co Cl1 166.7(7)
N3 Co Cl1 102.9(4)
N1 Co Cl1 93.5(4)
N2 Co I1 175.93(10)
N3 Co I1 99.38(9)
N1 Co I1 97.95(9)
Cl1 Co I1 17.2(7)
C7 N1 C31 118.0(3)
C7 N1 Co 114.9(2)
C31 N1 Co 127.1(2)
C2 N2 C6 121.6(3)
C2 N2 Co 120.5(2)
C6 N2 Co 117.8(2)
C1 N3 C41 118.8(3)
C1 N3 Co 115.3(2)
C41 N3 Co 125.8(2)
N3 C1 C2 113.0(3)
N3 C1 C8 123.0(3)
C2 C1 C8 123.9(3)
N2 C2 C1 110.5(3)
N2 C2 C3 120.2(3)
C1 C2 C3 129.4(3)
C2 C3 C4 110.2(3)
C2 C3 C61 113.0(3)
C4 C3 C61 113.3(3)
C2 C3 H3 106.6
C4 C3 H3 106.6
C61 C3 H3 106.6
C5 C4 C3 111.4(3)
C5 C4 C51 112.1(3)
C3 C4 C51 114.6(3)
C5 C4 H4 106.0
C3 C4 H4 106.0
C51 C4 H4 106.0
C6 C5 C4 121.1(3)
C6 C5 H5 119.5
C4 C5 H5 119.5
C5 C6 N2 121.4(3)
C5 C6 C7 128.3(3)
N2 C6 C7 110.0(3)
N1 C7 C6 114.3(3)
N1 C7 C9 125.2(3)
C6 C7 C9 120.5(3)
C1 C8 H81 109.5
C1 C8 H82 109.5
H81 C8 H82 109.5
C1 C8 H83 109.5
H81 C8 H83 109.5
H82 C8 H83 109.5
C7 C9 H91 109.5
C7 C9 H92 109.5
H91 C9 H92 109.5
C7 C9 H93 109.5
H91 C9 H93 109.5
H92 C9 H93 109.5
C36 C31 C32 122.2(3)
C36 C31 N1 119.4(3)
C32 C31 N1 118.5(3)
C33 C32 C31 117.1(4)
C33 C32 C37 123.0(4)
C31 C32 C37 119.9(4)
C34 C33 C32 121.6(5)
C34 C33 H33 119.2
C32 C33 H33 119.2
C33 C34 C35 120.2(4)
C33 C34 H34 119.9
C35 C34 H34 119.9
C34 C35 C36 121.4(5)
C34 C35 H35 119.3
C36 C35 H35 119.3
C31 C36 C35 117.5(4)
C31 C36 C38 120.9(4)
C35 C36 C38 121.6(4)
C39 C37 C32 118.1(5)
C39 C37 H371 107.8
C32 C37 H371 107.8
C39 C37 H372 107.8
C32 C37 H372 107.8
H371 C37 H372 107.1
C40 C38 C36 118.2(7)
C40 C38 H381 107.8
C36 C38 H381 107.8
C40 C38 H382 107.8
C36 C38 H382 107.8
H381 C38 H382 107.1
C37 C39 H391 109.5
C37 C39 H392 109.5
H391 C39 H392 109.5
C37 C39 H393 109.5
H391 C39 H393 109.5
H392 C39 H393 109.5
C38 C40 H401 109.5
C38 C40 H402 109.5
H401 C40 H402 109.5
C38 C40 H403 109.5
H401 C40 H403 109.5
H402 C40 H403 109.5
C46 C41 C42 121.8(3)
C46 C41 N3 119.5(3)
C42 C41 N3 118.7(3)
C41 C42 C43 117.5(4)
C41 C42 C48 120.4(4)
C43 C42 C48 122.1(4)
C44 C43 C42 121.0(4)
C44 C43 H43 119.5
C42 C43 H43 119.5
C45 C44 C43 120.8(4)
C45 C44 H44 119.6
C43 C44 H44 119.6
C44 C45 C46 120.5(4)
C44 C45 H45 119.8
C46 C45 H45 119.8
C45 C46 C41 118.4(4)
C45 C46 C47 119.0(4)
C41 C46 C47 122.6(4)
C50 C47 C46 113.9(4)
C50 C47 H471 108.8
C46 C47 H471 108.8
C50 C47 H472 108.8
C46 C47 H472 108.8
H471 C47 H472 107.7
C49 C48 C42 118.4(5)
C49 C48 H481 107.7
C42 C48 H481 107.7
C49 C48 H482 107.7
C42 C48 H482 107.7
H481 C48 H482 107.1
C48 C49 H491 109.5
C48 C49 H492 109.5
H491 C49 H492 109.5
C48 C49 H493 109.5
H491 C49 H493 109.5
H492 C49 H493 109.5
C47 C50 H501 109.5
C47 C50 H502 109.5
H501 C50 H502 109.5
C47 C50 H503 109.5
H501 C50 H503 109.5
H502 C50 H503 109.5
C53 C51 C52 110.3(5)
C53 C51 C54 107.7(5)
C52 C51 C54 107.8(4)
C53 C51 C4 112.3(4)
C52 C51 C4 109.6(4)
C54 C51 C4 109.0(4)
C51 C52 H521 109.5
C51 C52 H522 109.5
H521 C52 H522 109.5
C51 C52 H523 109.5
H521 C52 H523 109.5
H522 C52 H523 109.5
C51 C53 H531 109.5
C51 C53 H532 109.5
H531 C53 H532 109.5
C51 C53 H533 109.5
H531 C53 H533 109.5
H532 C53 H533 109.5
C51 C54 H541 109.5
C51 C54 H542 109.5
H541 C54 H542 109.5
C51 C54 H543 109.5
H541 C54 H543 109.5
H542 C54 H543 109.5
C62 C61 C63 109.0(5)
C62 C61 C64 108.2(5)
C63 C61 C64 107.8(5)
C62 C61 C3 113.0(4)
C63 C61 C3 108.9(4)
C64 C61 C3 109.7(4)
C61 C62 H621 109.5
C61 C62 H622 109.5
H621 C62 H622 109.5
C61 C62 H623 109.5
H621 C62 H623 109.5
H622 C62 H623 109.5
C61 C63 H631 109.5
C61 C63 H632 109.5
H631 C63 H632 109.5
C61 C63 H633 109.5
H631 C63 H633 109.5
H632 C63 H633 109.5
C61 C64 H641 109.5
C61 C64 H642 109.5
H641 C64 H642 109.5
C61 C64 H643 109.5
H641 C64 H643 109.5
H642 C64 H643 109.5

loop_
_geom_bond_atom_site_label_1
_geom_bond_atom_site_label_2
_geom_bond_distance
I1 Co 2.5170(10)
Cl1 Co 2.347(15)
Co N2 1.810(3)
Co N3 1.917(3)
Co N1 1.954(3)
N1 C7 1.295(4)
N1 C31 1.440(4)
N2 C2 1.330(4)
N2 C6 1.396(4)
N3 C1 1.329(4)
N3 C41 1.440(4)
C1 C2 1.422(5)
C1 C8 1.509(5)
C2 C3 1.511(5)
C3 C4 1.543(6)
C3 C61 1.586(6)
C3 H3 0.9800
C4 C5 1.508(5)
C4 C51 1.565(6)
C4 H4 0.9800
C5 C6 1.338(5)
C5 H5 0.9300
C6 C7 1.461(5)
C7 C9 1.489(5)
C8 H81 0.9600
C8 H82 0.9600
C8 H83 0.9600
C9 H91 0.9600
C9 H92 0.9600
C9 H93 0.9600
C31 C36 1.387(6)
C31 C32 1.399(5)
C32 C33 1.395(6)
C32 C37 1.513(7)
C33 C34 1.355(8)
C33 H33 0.9300
C34 C35 1.366(8)
C34 H34 0.9300
C35 C36 1.391(6)
C35 H35 0.9300
C36 C38 1.502(7)
C37 C39 1.447(9)
C37 H371 0.9700
C37 H372 0.9700
C38 C40 1.423(11)
C38 H381 0.9700
C38 H382 0.9700
C39 H391 0.9600
C39 H392 0.9600
C39 H393 0.9600
C40 H401 0.9600
C40 H402 0.9600
C40 H403 0.9600
C41 C46 1.393(5)
C41 C42 1.393(5)
C42 C43 1.396(6)
C42 C48 1.517(6)
C43 C44 1.371(7)
C43 H43 0.9300
C44 C45 1.363(7)
C44 H44 0.9300
C45 C46 1.391(6)
C45 H45 0.9300
C46 C47 1.518(6)
C47 C50 1.509(8)
C47 H471 0.9700
C47 H472 0.9700
C48 C49 1.462(9)
C48 H481 0.9700
C48 H482 0.9700
C49 H491 0.9600
C49 H492 0.9600
C49 H493 0.9600
C50 H501 0.9600
C50 H502 0.9600
C50 H503 0.9600
C51 C53 1.498(8)
C51 C52 1.528(6)
C51 C54 1.546(7)
C52 H521 0.9600
C52 H522 0.9600
C52 H523 0.9600
C53 H531 0.9600
C53 H532 0.9600
C53 H533 0.9600
C54 H541 0.9600
C54 H542 0.9600
C54 H543 0.9600
C61 C62 1.518(7)
C61 C63 1.525(7)
C61 C64 1.555(8)
C62 H621 0.9600
C62 H622 0.9600
C62 H623 0.9600
C63 H631 0.9600
C63 H632 0.9600
C63 H633 0.9600
C64 H641 0.9600
C64 H642 0.9600
C64 H643 0.9600
